data_1575388
loop_
_publ_author_name
'Xu, Zhe-Kun'
'Wang, Zhong-Xia'

_publ_section_title
;
 A low-dimensional ferrocenium lead-iodide perovskite ferroelastic with a
 narrow band gap.
;
_journal_issue 81
_journal_name_full 'Chemical communications (Cambridge, England)'
_journal_page_first 15810
_journal_page_last 15813
_journal_paper_doi 10.1039/d5cc03384e
_journal_volume 61
_journal_year 2025
_chemical_formula_moiety 'I3 Pb, C12 H11 N2 O'
_chemical_formula_sum 'C12 H11 I3 N2 O Pb'
_chemical_formula_weight 787.12
_chemical_name_systematic '[SAPD]PbI3'
_space_group_crystal_system monoclinic
_space_group_IT_number 9
_space_group_name_Hall 'I -2ya'
_space_group_name_H-M_alt 'I 1 a 1'
_atom_sites_solution_hydrogens geom
_atom_sites_solution_primary dual
_audit_block_doi 10.5517/ccdc.csd.cc28v6w7
_audit_creation_date 2021-07-06
_audit_creation_method
;
Olex2 1.3
(compiled 2020.11.12 svn.r5f609507 for OlexSys, GUI svn.r6226)
;
_audit_update_record
;
2021-09-18 deposited with the CCDC.	2025-08-12 downloaded from the CCDC.
;
_cell_angle_alpha 90
_cell_angle_beta 100.552(2)
_cell_angle_gamma 90
_cell_formula_units_Z 4
_cell_length_a 7.8102(2)
_cell_length_b 14.2865(4)
_cell_length_c 16.1155(4)
_cell_measurement_reflns_used 4869
_cell_measurement_temperature 172.91(16)
_cell_measurement_theta_max 31.1890
_cell_measurement_theta_min 2.7120
_cell_volume 1767.77(8)
_computing_cell_refinement 'CrysAlisPro 1.171.41.108a (Rigaku OD, 2021)'
_computing_data_collection 'CrysAlisPro 1.171.41.108a (Rigaku OD, 2021)'
_computing_data_reduction 'CrysAlisPro 1.171.41.108a (Rigaku OD, 2021)'
_computing_molecular_graphics 'Olex2 1.3 (Dolomanov et al., 2009)'
_computing_publication_material 'Olex2 1.3 (Dolomanov et al., 2009)'
_computing_structure_refinement 'SHELXL 2018/3 (Sheldrick, 2015)'
_computing_structure_solution 'SHELXT 2018/2 (Sheldrick, 2018)'
_diffrn_ambient_environment N~2~
_diffrn_ambient_temperature 172.91(16)
_diffrn_detector 'Hybrid Pixel Array Detector'
_diffrn_detector_area_resol_mean 10.0000
_diffrn_detector_type HyPix
_diffrn_measured_fraction_theta_full 1.000
_diffrn_measured_fraction_theta_max 0.792
_diffrn_measurement_details
;
List of Runs (angles in degrees, time in seconds):

  # Type    Start    End  Width  t~exp~   \w     \q     \k     \f   Frames
#--------------------------------------------------------------------------
  1  \w    -57.00   9.00   0.50    1.00    --    5.05 -57.00 120.00  132
  2  \w    -12.00  73.00   0.50    1.00    --    5.05   0.00  90.00  170
  3  \w    -12.00  20.00   0.50    1.00    --   -5.21 -99.00-150.00   64
;
_diffrn_measurement_device 'four-circle diffractometer'
_diffrn_measurement_device_type 'XtaLAB Synergy R, DW system, HyPix'
_diffrn_measurement_method '\w scans'
_diffrn_orient_matrix_type 'CrysAlisPro convention (1999,Acta A55,543-557)'
_diffrn_orient_matrix_UB_11 0.0199794000
_diffrn_orient_matrix_UB_12 0.0282451000
_diffrn_orient_matrix_UB_13 -0.0331465000
_diffrn_orient_matrix_UB_21 -0.0031404000
_diffrn_orient_matrix_UB_22 -0.0401004000
_diffrn_orient_matrix_UB_23 -0.0261758000
_diffrn_orient_matrix_UB_31 -0.0901556000
_diffrn_orient_matrix_UB_32 0.0076678000
_diffrn_orient_matrix_UB_33 -0.0148338000
_diffrn_radiation_monochromator mirror
_diffrn_radiation_probe x-ray
_diffrn_radiation_type 'Mo K\a'
_diffrn_radiation_wavelength 0.71073
_diffrn_reflns_av_R_equivalents 0.0265
_diffrn_reflns_av_unetI/netI 0.0273
_diffrn_reflns_Laue_measured_fraction_full 1.000
_diffrn_reflns_Laue_measured_fraction_max 0.792
_diffrn_reflns_limit_h_max 9
_diffrn_reflns_limit_h_min -9
_diffrn_reflns_limit_k_max 14
_diffrn_reflns_limit_k_min -19
_diffrn_reflns_limit_l_max 20
_diffrn_reflns_limit_l_min -21
_diffrn_reflns_number 5477
_diffrn_reflns_point_group_measured_fraction_full 0.906
_diffrn_reflns_point_group_measured_fraction_max 0.667
_diffrn_reflns_theta_full 25.242
_diffrn_reflns_theta_max 30.623
_diffrn_reflns_theta_min 1.919
_diffrn_source 'Rotating-anode X-ray tube'
_diffrn_source_type 'Rigaku (Mo) X-ray Source'
_exptl_absorpt_coefficient_mu 14.777
_exptl_absorpt_correction_T_max 1.00000
_exptl_absorpt_correction_T_min 0.13788
_exptl_absorpt_correction_type multi-scan
_exptl_absorpt_process_details
;
CrysAlisPro 1.171.41.108a (Rigaku Oxford Diffraction, 2021)
Empirical absorption correction using spherical harmonics,
implemented in SCALE3 ABSPACK scaling algorithm.
;
_exptl_crystal_colour yellow
_exptl_crystal_colour_primary yellow
_exptl_crystal_density_diffrn 2.957
_exptl_crystal_description block
_exptl_crystal_F_000 1384
_exptl_crystal_size_max 0.04
_exptl_crystal_size_mid 0.03
_exptl_crystal_size_min 0.02
_refine_diff_density_max 1.135
_refine_diff_density_min -2.641
_refine_diff_density_rms 0.278
_refine_ls_abs_structure_details
;
 Refined as an inversion twin.
;
_refine_ls_abs_structure_Flack 0.058(10)
_refine_ls_extinction_method none
_refine_ls_goodness_of_fit_ref 1.062
_refine_ls_hydrogen_treatment constr
_refine_ls_matrix_type full
_refine_ls_number_parameters 138
_refine_ls_number_reflns 3640
_refine_ls_number_restraints 2
_refine_ls_restrained_S_all 1.062
_refine_ls_R_factor_all 0.0335
_refine_ls_R_factor_gt 0.0323
_refine_ls_shift/su_max 0.001
_refine_ls_shift/su_mean 0.000
_refine_ls_structure_factor_coef Fsqd
_refine_ls_weighting_details 'w=1/[\s^2^(Fo^2^)+(0.0601P)^2^+0.4110P] where P=(Fo^2^+2Fc^2^)/3'
_refine_ls_weighting_scheme calc
_refine_ls_wR_factor_gt 0.0861
_refine_ls_wR_factor_ref 0.0868
_reflns_Friedel_coverage 0.681
_reflns_Friedel_fraction_full 0.811
_reflns_Friedel_fraction_max 0.542
_reflns_number_gt 3460
_reflns_number_total 3640
_reflns_threshold_expression 'I > 2\s(I)'
_cod_data_source_file d5cc03384e3.cif
_cod_data_source_block hcr_210526_3_173k_auto
_cod_depositor_comments 'Adding full bibliography for 1575387--1575389.cif.'
_cod_original_sg_symbol_H-M Ia
_cod_database_code 1575388
_shelx_shelxl_version_number 2018/3
_chemical_oxdiff_formula 'C H N O I Pb'
_shelx_space_group_comment
;
The symmetry employed for this shelxl refinement is uniquely defined
by the following loop, which should always be used as a source of
symmetry information in preference to the above space-group names.
They are only intended as comments.
;
_shelx_estimated_absorpt_t_max 0.757
_shelx_estimated_absorpt_t_min 0.589
_reflns_odcompleteness_completeness 99.95
_reflns_odcompleteness_iscentric 1
_reflns_odcompleteness_theta 26.32
_olex2_refinement_description
;
1. Twinned data refinement
 Scales: 0.942(10)
 0.058(10)
2. Fixed Uiso
 At 1.2 times of:
  All C(H) groups
 At 1.5 times of:
  All O(H) groups
3. Uiso/Uaniso restraints and constraints
Uanis(C00F) = Uanis(C1) = Uanis(C4) = Uanis(C3)
Uanis(C3) = Uanis(C4)
Uanis(C5) = Uanis(C006) = Uanis(C00A)
Uanis(N005) = Uanis(N00C)
4.a Aromatic/amide H refined with riding coordinates:
 C006(H006), C007(H007), C008(H008), C00A(H00A), C00B(H00B), C00F(H00F),
 C2(H2), C4(H4), C3(H3), C5(H5)
4.b Idealised tetrahedral OH refined as rotating group:
 O009(H009)
;
_olex2_submission_special_instructions 'No special instructions were received'
_oxdiff_exptl_absorpt_empirical_details
;
Empirical correction (ABSPACK) includes:
- Absorption correction using spherical harmonics
- Frame scaling
;
_oxdiff_exptl_absorpt_empirical_full_max 3.457
_oxdiff_exptl_absorpt_empirical_full_min 0.601

loop_
_space_group_symop_operation_xyz
'x, y, z'
'x+1/2, -y, z'
'x+1/2, y+1/2, z+1/2'
'x+1, -y+1/2, z+1/2'

loop_
_atom_site_label
_atom_site_type_symbol
_atom_site_fract_x
_atom_site_fract_y
_atom_site_fract_z
_atom_site_U_iso_or_equiv
_atom_site_adp_type
_atom_site_occupancy
_atom_site_site_symmetry_order
_atom_site_calc_flag
_atom_site_refinement_flags_posn
_atom_site_refinement_flags_adp
_atom_site_refinement_flags_occupancy
_atom_site_disorder_assembly
_atom_site_disorder_group
Pb01 Pb 0.50104(9) 0.50035(4) 0.72298(5) 0.02270(12) Uani 1 1 d . . . . .
I02 I 0.80180(7) 0.58321(7) 0.86653(4) 0.0275(2) Uani 1 1 d . . . . .
I003 I 0.25415(15) 0.67841(4) 0.71705(6) 0.03053(17) Uani 1 1 d . . . . .
I004 I 0.19874(7) 0.41659(7) 0.58044(4) 0.0276(2) Uani 1 1 d . . . . .
N005 N 0.2980(13) 0.6659(7) 0.4277(6) 0.0248(14) Uani 1 1 d . . . . .
C006 C 0.4014(17) 0.8154(9) 0.4642(7) 0.0315(15) Uani 1 1 d . . . . .
H006 H 0.488003 0.862492 0.466640 0.038 Uiso 1 1 calc R U . . .
C007 C 0.3865(19) 0.4327(9) 0.1291(8) 0.038(3) Uani 1 1 d . . . . .
H007 H 0.411976 0.439952 0.074057 0.046 Uiso 1 1 calc R U . . .
C008 C 0.2941(15) 0.3326(8) 0.2346(8) 0.031(3) Uani 1 1 d . . . . .
H008 H 0.260315 0.272601 0.251253 0.038 Uiso 1 1 calc R U . . .
O009 O 0.2524(12) 0.3935(6) 0.3647(5) 0.0324(18) Uani 1 1 d . . . . .
H009 H 0.297017 0.434591 0.399321 0.049 Uiso 1 1 calc R U . . .
C00A C 0.4265(16) 0.7314(9) 0.4276(7) 0.0315(15) Uani 1 1 d . . . . .
H00A H 0.526595 0.719136 0.403659 0.038 Uiso 1 1 calc R U . . .
C00B C 0.3392(19) 0.3453(9) 0.1569(9) 0.041(3) Uani 1 1 d . . . . .
H00B H 0.338234 0.292830 0.120644 0.050 Uiso 1 1 calc R U . . .
N00C N 0.3051(12) 0.5781(6) 0.3876(6) 0.0248(14) Uani 1 1 d . . . . .
C00D C 0.2989(14) 0.4096(8) 0.2888(7) 0.027(2) Uani 1 1 d . . . . .
C1 C 0.3530(17) 0.4975(7) 0.2637(8) 0.0287(13) Uani 1 1 d . . . . .
C00F C 0.3521(15) 0.5807(8) 0.3151(7) 0.0287(13) Uani 1 1 d . . . . .
H00F H 0.387151 0.638733 0.294781 0.034 Uiso 1 1 calc R U . . .
C2 C 0.3956(19) 0.5080(8) 0.1829(8) 0.032(3) Uani 1 1 d . . . . .
H2 H 0.430694 0.567371 0.165501 0.038 Uiso 1 1 calc R U . . .
C4 C 0.1578(16) 0.6785(8) 0.4636(7) 0.0287(13) Uani 1 1 d . . . . .
H4 H 0.077586 0.628731 0.464644 0.034 Uiso 1 1 calc R U . . .
C3 C 0.1302(15) 0.7637(9) 0.4990(7) 0.0287(13) Uani 1 1 d . . . . .
H3 H 0.030177 0.774411 0.523490 0.034 Uiso 1 1 calc R U . . .
C5 C 0.2550(17) 0.8341(10) 0.4976(8) 0.0315(15) Uani 1 1 d . . . . .
H5 H 0.238447 0.894367 0.519719 0.038 Uiso 1 1 calc R U . . .

loop_
_atom_site_aniso_label
_atom_site_aniso_U_11
_atom_site_aniso_U_22
_atom_site_aniso_U_33
_atom_site_aniso_U_23
_atom_site_aniso_U_13
_atom_site_aniso_U_12
Pb01 0.02092(19) 0.02566(18) 0.02038(18) 0.00015(11) 0.00078(12) -0.00087(10)
I02 0.0289(5) 0.0324(5) 0.0198(4) -0.0060(3) 0.0010(3) -0.0025(4)
I003 0.0383(3) 0.0193(3) 0.0301(4) -0.0005(4) -0.0041(3) 0.0001(5)
I004 0.0300(5) 0.0309(5) 0.0201(4) -0.0073(3) 0.0000(3) -0.0021(4)
N005 0.031(3) 0.020(3) 0.022(3) 0.000(2) -0.001(3) 0.002(3)
C006 0.036(4) 0.032(4) 0.025(3) -0.002(3) 0.003(3) 0.001(3)
C007 0.057(8) 0.035(7) 0.022(6) -0.003(5) 0.008(5) 0.006(6)
C008 0.040(8) 0.019(5) 0.035(7) 0.002(4) 0.006(6) 0.004(4)
O009 0.049(5) 0.022(4) 0.028(4) 0.002(3) 0.014(4) -0.001(4)
C00A 0.036(4) 0.032(4) 0.025(3) -0.002(3) 0.003(3) 0.001(3)
C00B 0.058(8) 0.025(6) 0.044(7) -0.006(5) 0.017(6) 0.008(6)
N00C 0.031(3) 0.020(3) 0.022(3) 0.000(2) -0.001(3) 0.002(3)
C00D 0.026(6) 0.025(5) 0.027(5) 0.003(4) 0.002(4) 0.007(4)
C1 0.029(3) 0.027(3) 0.028(3) -0.001(2) 0.001(2) 0.002(2)
C00F 0.029(3) 0.027(3) 0.028(3) -0.001(2) 0.001(2) 0.002(2)
C2 0.041(7) 0.023(6) 0.031(6) 0.004(4) 0.004(5) 0.001(4)
C4 0.029(3) 0.027(3) 0.028(3) -0.001(2) 0.001(2) 0.002(2)
C3 0.029(3) 0.027(3) 0.028(3) -0.001(2) 0.001(2) 0.002(2)
C5 0.036(4) 0.032(4) 0.025(3) -0.002(3) 0.003(3) 0.001(3)

loop_
_atom_type_symbol
_atom_type_description
_atom_type_scat_dispersion_real
_atom_type_scat_dispersion_imag
_atom_type_scat_source
C C 0.0033 0.0016 'International Tables Vol C Tables 4.2.6.8 and 6.1.1.4'
H H 0.0000 0.0000 'International Tables Vol C Tables 4.2.6.8 and 6.1.1.4'
I I -0.4742 1.8119 'International Tables Vol C Tables 4.2.6.8 and 6.1.1.4'
N N 0.0061 0.0033 'International Tables Vol C Tables 4.2.6.8 and 6.1.1.4'
O O 0.0106 0.0060 'International Tables Vol C Tables 4.2.6.8 and 6.1.1.4'
Pb Pb -3.3944 10.1111 'International Tables Vol C Tables 4.2.6.8 and 6.1.1.4'

loop_
_citation_id
_citation_doi
_citation_year
1 10.1039/D1CC05278K 2022

loop_
_geom_angle_atom_site_label_1
_geom_angle_atom_site_label_2
_geom_angle_atom_site_label_3
_geom_angle
_geom_angle_site_symmetry_1
_geom_angle_site_symmetry_3
_geom_angle_publ_flag
I02 Pb01 I02 90.29(3) . 2_465 ?
I02 Pb01 I003 86.68(3) . 2_565 ?
I02 Pb01 I004 89.71(3) . 2_565 ?
I02 Pb01 I004 179.55(4) . . ?
I003 Pb01 I02 87.04(3) . 2_465 ?
I003 Pb01 I02 94.95(3) . . ?
I003 Pb01 I02 96.08(3) 2_565 2_465 ?
I003 Pb01 I003 176.48(4) . 2_565 ?
I003 Pb01 I004 85.08(3) . . ?
I003 Pb01 I004 92.93(3) . 2_565 ?
I004 Pb01 I02 89.26(3) . 2_465 ?
I004 Pb01 I02 179.97(4) 2_565 2_465 ?
I004 Pb01 I003 83.95(3) 2_565 2_565 ?
I004 Pb01 I003 93.32(3) . 2_565 ?
I004 Pb01 I004 90.73(3) . 2_565 ?
Pb01 I02 Pb01 74.53(2) . 2_565 ?
Pb01 I003 Pb01 74.860(13) . 2_465 ?
Pb01 I004 Pb01 74.81(2) . 2_465 ?
C00A N005 N00C 120.9(10) . . ?
C4 N005 C00A 124.3(10) . . ?
C4 N005 N00C 114.7(9) . . ?
C00A C006 H006 118.9 . . ?
C00A C006 C5 122.3(12) . . ?
C5 C006 H006 118.9 . . ?
C00B C007 H007 120.6 . . ?
C2 C007 H007 120.6 . . ?
C2 C007 C00B 118.8(12) . . ?
C00B C008 H008 120.6 . . ?
C00B C008 C00D 118.8(11) . . ?
C00D C008 H008 120.6 . . ?
C00D O009 H009 109.5 . . ?
N005 C00A H00A 122.1 . . ?
C006 C00A N005 115.8(11) . . ?
C006 C00A H00A 122.1 . . ?
C007 C00B H00B 118.8 . . ?
C008 C00B C007 122.5(11) . . ?
C008 C00B H00B 118.8 . . ?
C00F N00C N005 115.5(9) . . ?
C008 C00D C1 119.8(11) . . ?
O009 C00D C008 116.6(10) . . ?
O009 C00D C1 123.6(11) . . ?
C00D C1 C00F 122.3(12) . . ?
C00D C1 C2 119.6(11) . . ?
C2 C1 C00F 117.9(10) . . ?
N00C C00F C1 121.8(11) . . ?
N00C C00F H00F 119.1 . . ?
C1 C00F H00F 119.1 . . ?
C007 C2 C1 120.4(11) . . ?
C007 C2 H2 119.8 . . ?
C1 C2 H2 119.8 . . ?
N005 C4 H4 120.0 . . ?
N005 C4 C3 119.9(11) . . ?
C3 C4 H4 120.0 . . ?
C4 C3 H3 121.2 . . ?
C4 C3 C5 117.7(12) . . ?
C5 C3 H3 121.2 . . ?
C006 C5 C3 119.8(12) . . ?
C006 C5 H5 120.1 . . ?
C3 C5 H5 120.1 . . ?

loop_
_geom_bond_atom_site_label_1
_geom_bond_atom_site_label_2
_geom_bond_distance
_geom_bond_site_symmetry_2
_geom_bond_publ_flag
Pb01 I02 3.2429(10) 2_465 ?
Pb01 I02 3.2063(10) . ?
Pb01 I003 3.1830(11) . ?
Pb01 I003 3.2416(11) 2_565 ?
Pb01 I004 3.2088(10) . ?
Pb01 I004 3.2200(10) 2_565 ?
N005 C00A 1.372(16) . ?
N005 N00C 1.417(12) . ?
N005 C4 1.341(15) . ?
C006 H006 0.9500 . ?
C006 C00A 1.366(17) . ?
C006 C5 1.377(17) . ?
C007 H007 0.9500 . ?
C007 C00B 1.398(18) . ?
C007 C2 1.374(17) . ?
C008 H008 0.9500 . ?
C008 C00B 1.373(18) . ?
C008 C00D 1.401(16) . ?
O009 H009 0.8400 . ?
O009 C00D 1.358(14) . ?
C00A H00A 0.9500 . ?
C00B H00B 0.9500 . ?
N00C C00F 1.288(15) . ?
C00D C1 1.409(16) . ?
C1 C00F 1.450(16) . ?
C1 C2 1.409(18) . ?
C00F H00F 0.9500 . ?
C2 H2 0.9500 . ?
C4 H4 0.9500 . ?
C4 C3 1.377(16) . ?
C3 H3 0.9500 . ?
C3 C5 1.403(17) . ?
C5 H5 0.9500 . ?

loop_
_geom_torsion_atom_site_label_1
_geom_torsion_atom_site_label_2
_geom_torsion_atom_site_label_3
_geom_torsion_atom_site_label_4
_geom_torsion
_geom_torsion_site_symmetry_1
_geom_torsion_site_symmetry_2
_geom_torsion_site_symmetry_3
_geom_torsion_site_symmetry_4
_geom_torsion_publ_flag
N005 N00C C00F C1 -175.3(10) . . . . ?
N005 C4 C3 C5 -1.6(16) . . . . ?
C008 C00D C1 C00F 176.7(11) . . . . ?
C008 C00D C1 C2 2.4(17) . . . . ?
O009 C00D C1 C00F -4.5(18) . . . . ?
O009 C00D C1 C2 -178.8(11) . . . . ?
C00A N005 N00C C00F -42.5(14) . . . . ?
C00A N005 C4 C3 4.2(17) . . . . ?
C00A C006 C5 C3 3.6(18) . . . . ?
C00B C007 C2 C1 -2(2) . . . . ?
C00B C008 C00D O009 179.7(10) . . . . ?
C00B C008 C00D C1 -1.4(17) . . . . ?
N00C N005 C00A C006 176.6(10) . . . . ?
N00C N005 C4 C3 -175.2(9) . . . . ?
C00D C008 C00B C007 -1(2) . . . . ?
C00D C1 C00F N00C 1.5(18) . . . . ?
C00D C1 C2 C007 -0.8(18) . . . . ?
C00F C1 C2 C007 -175.4(13) . . . . ?
C2 C007 C00B C008 3(2) . . . . ?
C2 C1 C00F N00C 176.0(12) . . . . ?
C4 N005 C00A C006 -2.8(16) . . . . ?
C4 N005 N00C C00F 136.9(11) . . . . ?
C4 C3 C5 C006 -2.1(17) . . . . ?
C5 C006 C00A N005 -1.2(17) . . . . ?

loop_
_twin_individual_id
_twin_individual_mass_fraction_refined
1 0.942(10)
2 0.058(10)
